data_2014679
loop_
_publ_author_name
'Chiang, Michael Y.'
'Lin, Jing-Wei'
'Zeng, Wen-Feng'

_publ_section_title Bis[2,2'-(phenylphosphinediyl)dibenzenethiolato-\k^3^<i>S</i>,<i>P</i>,<i>S</i>']germanium(IV)
_journal_issue 2
_journal_name_full 'Acta Crystallographica Section C'
_journal_page_first m84
_journal_page_last m86
_journal_paper_doi 10.1107/S0108270104033256
_journal_volume 61
_journal_year 2005
_chemical_formula_iupac '[Ge (C18 H13 P S2)2]'
_chemical_formula_moiety 'C36 H26 Ge P2 S4'
_chemical_formula_sum 'C36 H26 Ge P2 S4'
_chemical_formula_weight 721.34
_chemical_melting_point 269(2)
_chemical_name_systematic
;
Bis[2,2'-(phenylphosphinediyl)dibenzenethiolato-\k^3^S,P,S']germanium(IV)
;
_space_group_IT_number 14
_symmetry_cell_setting monoclinic
_symmetry_space_group_name_Hall '-P 2ybc'
_symmetry_space_group_name_H-M 'P 1 21/c 1'
_audit_creation_method 'WinGX routine CIF_UPDATE'
_cell_angle_alpha 90
_cell_angle_beta 95.96(2)
_cell_angle_gamma 90
_cell_formula_units_Z 4
_cell_length_a 11.537(4)
_cell_length_b 16.729(3)
_cell_length_c 16.882(4)
_cell_measurement_reflns_used 20
_cell_measurement_temperature 298(2)
_cell_measurement_theta_max 7.4
_cell_measurement_theta_min 4.87
_cell_volume 3240.7(15)
_computing_cell_refinement 'MSC/AFC Diffractometer Control Software'
_computing_data_collection
;MSC/AFC Diffractometer Control Software (Molecular Structure Corporation,
1992)
;
_computing_data_reduction 'TEXSAN (Molecular Structure Corporation, 1985)'
_computing_molecular_graphics 'ORTEP-3 for Windows (Farrugia, 1997)'
_computing_publication_material 'WinGX (Farrugia, 1999)'
_computing_structure_refinement 'SHELXL97 (Sheldrick, 1997)'
_computing_structure_solution 'SIR92 (Altomare <i>et al.</i>, 1993)'
_diffrn_measured_fraction_theta_full 1
_diffrn_measured_fraction_theta_max 1
_diffrn_measurement_device_type 'Rigaku AFC-7S'
_diffrn_measurement_method \w/2\q
_diffrn_radiation_type MoK\a
_diffrn_radiation_wavelength 0.71069
_diffrn_reflns_av_R_equivalents 0.0262
_diffrn_reflns_limit_h_max 14
_diffrn_reflns_limit_h_min 0
_diffrn_reflns_limit_k_max 20
_diffrn_reflns_limit_k_min 0
_diffrn_reflns_limit_l_max 20
_diffrn_reflns_limit_l_min -20
_diffrn_reflns_number 6696
_diffrn_reflns_theta_full 26
_diffrn_reflns_theta_max 26
_diffrn_reflns_theta_min 2.15
_diffrn_standards_decay_% -0.35
_diffrn_standards_interval_count 150
_diffrn_standards_number 3
_exptl_absorpt_coefficient_mu 1.328
_exptl_absorpt_correction_T_max 0.720
_exptl_absorpt_correction_T_min 0.635
_exptl_absorpt_correction_type '\y scan'
_exptl_absorpt_process_details '(North <i>et al.</i>, 1968)'
_exptl_crystal_colour yellow
_exptl_crystal_density_diffrn 1.478
_exptl_crystal_density_method 'not measured'
_exptl_crystal_description prism
_exptl_crystal_F_000 1472
_exptl_crystal_size_max 0.55
_exptl_crystal_size_mid 0.35
_exptl_crystal_size_min 0.25
_refine_diff_density_max 0.339
_refine_diff_density_min -0.299
_refine_ls_extinction_coef 0.00152(17)
_refine_ls_extinction_expression Fc^*^=kFc[1+0.001xFc^2^\l^3^/sin(2\q)]^-1/4^
_refine_ls_extinction_method 'SHELXL97 (Sheldrick, 1997)'
_refine_ls_goodness_of_fit_ref 1.007
_refine_ls_hydrogen_treatment constr
_refine_ls_matrix_type full
_refine_ls_number_parameters 389
_refine_ls_number_reflns 6369
_refine_ls_number_restraints 0
_refine_ls_restrained_S_all 1.007
_refine_ls_R_factor_gt 0.0329
_refine_ls_shift/su_max 0.001
_refine_ls_structure_factor_coef Fsqd
_refine_ls_weighting_details 'calc w = 1/[\s^2^(Fo^2^)+(0.0243P)^2^+0.899P] where P=(Fo^2^+2Fc^2^)/3'
_refine_ls_weighting_scheme calc
_refine_ls_wR_factor_ref 0.0939
_reflns_number_gt 3913
_reflns_number_total 6369
_reflns_threshold_expression I>2\s(I)
_cod_data_source_file ga1085.cif
_cod_data_source_block I
_cod_depositor_comments
;
The following automatic conversions were performed:
'_symmetry_cell_setting' value 'Monoclinic' changed to 'monoclinic'
according to '/home/saulius/struct/CIF-dictionaries/cif_core.dic'
dictionary named 'cif_core.dic' version 2.4.1 from 2010-06-29.

Automatic conversion script
Id: cif_fix_enum 1527 2010-12-29 10:47:43Z saulius 

The following automatic conversions were performed:

'_symmetry_cell_setting' value 'Monoclinic' changed to 'monoclinic'
according to /home/saulius/struct/CIF-dictionaries/cif_core.dic
dictionary named 'cif_core.dic' version 2.4.1 from
2010-06-29.

'_geom_hbond_publ_flag' value 'Y' changed to 'y'
according to /home/saulius/struct/CIF-dictionaries/cif_core.dic
dictionary named 'cif_core.dic' version 2.4.1 from 2010-06-29 (4
times).

Automatic conversion script
Id: cif_fix_values 1715 2011-07-08 13:25:40Z adriana 
;
_cod_original_cell_volume 3240.7(14)
_cod_original_sg_symbol_H-M 'P 21/c'
_cod_database_code 2014679
_cod_database_fobs_code 2014679

loop_
_symmetry_equiv_pos_as_xyz
'x, y, z'
'-x, y+1/2, -z+1/2'
'-x, -y, -z'
'x, -y-1/2, z-1/2'

loop_
_atom_site_label
_atom_site_fract_x
_atom_site_fract_y
_atom_site_fract_z
_atom_site_U_iso_or_equiv
_atom_site_adp_type
_atom_site_calc_flag
_atom_site_refinement_flags
_atom_site_occupancy
_atom_site_disorder_assembly
_atom_site_disorder_group
_atom_site_type_symbol
C1 0.4976(3) 0.1715(2) 0.15359(18) 0.0426(8) Uani d . 1 . . C
C2 0.5242(3) 0.2473(2) 0.1273(2) 0.0547(9) Uani d . 1 . . C
H2 0.5083 0.292 0.1571 0.066 Uiso calc R 1 . . H
C3 0.5742(3) 0.2564(3) 0.0569(2) 0.0671(11) Uani d . 1 . . C
H3 0.5932 0.3071 0.0397 0.08 Uiso calc R 1 . . H
C4 0.5956(3) 0.1903(3) 0.0123(2) 0.0698(12) Uani d . 1 . . C
H4 0.6294 0.1966 -0.0349 0.084 Uiso calc R 1 . . H
C5 0.5676(3) 0.1150(3) 0.0366(2) 0.0594(10) Uani d . 1 . . C
H5 0.5806 0.0711 0.0049 0.071 Uiso calc R 1 . . H
C6 0.5198(3) 0.1038(2) 0.1085(2) 0.0482(9) Uani d . 1 . . C
C7 0.5446(3) 0.12284(19) 0.31860(18) 0.0405(7) Uani d . 1 . . C
C8 0.6420(3) 0.1717(2) 0.3370(2) 0.0528(9) Uani d . 1 . . C
H8 0.6467 0.2207 0.3116 0.063 Uiso calc R 1 . . H
C9 0.7313(3) 0.1477(3) 0.3927(3) 0.0727(12) Uani d . 1 . . C
H9 0.7966 0.1799 0.4045 0.087 Uiso calc R 1 . . H
C10 0.7222(4) 0.0755(3) 0.4304(3) 0.0888(15) Uani d . 1 . . C
H10 0.7814 0.0596 0.4687 0.107 Uiso calc R 1 . . H
C11 0.6283(4) 0.0266(3) 0.4129(3) 0.0730(12) Uani d . 1 . . C
H11 0.6251 -0.0221 0.4391 0.088 Uiso calc R 1 . . H
C12 0.5370(3) 0.0487(2) 0.3562(2) 0.0464(8) Uani d . 1 . . C
C13 0.3606(3) 0.24116(18) 0.27134(19) 0.0390(7) Uani d . 1 . . C
C14 0.2812(3) 0.2785(2) 0.2152(2) 0.0591(10) Uani d . 1 . . C
H14 0.2674 0.2579 0.1639 0.071 Uiso calc R 1 . . H
C15 0.2238(4) 0.3458(3) 0.2363(3) 0.0806(14) Uani d . 1 . . C
H15 0.1712 0.371 0.199 0.097 Uiso calc R 1 . . H
C16 0.2430(4) 0.3758(2) 0.3113(3) 0.0812(14) Uani d . 1 . . C
H16 0.204 0.4218 0.3245 0.097 Uiso calc R 1 . . H
C17 0.3193(4) 0.3392(2) 0.3676(3) 0.0665(11) Uani d . 1 . . C
H17 0.3311 0.3597 0.419 0.08 Uiso calc R 1 . . H
C18 0.3784(3) 0.2719(2) 0.3474(2) 0.0474(8) Uani d . 1 . . C
H18 0.4306 0.247 0.3853 0.057 Uiso calc R 1 . . H
C19 0.1245(3) -0.04691(19) 0.3094(2) 0.0426(8) Uani d . 1 . . C
C20 0.1721(3) -0.1125(2) 0.2713(2) 0.0501(9) Uani d . 1 . . C
C21 0.1582(3) -0.1887(2) 0.3030(3) 0.0646(11) Uani d . 1 . . C
H21 0.19 -0.2327 0.2796 0.077 Uiso calc R 1 . . H
C22 0.0989(4) -0.1991(2) 0.3677(3) 0.0733(13) Uani d . 1 . . C
H22 0.0883 -0.2505 0.3865 0.088 Uiso calc R 1 . . H
C23 0.0540(4) -0.1347(3) 0.4060(3) 0.0697(12) Uani d . 1 . . C
H23 0.0158 -0.1428 0.4512 0.084 Uiso calc R 1 . . H
C24 0.0662(3) -0.0584(2) 0.3766(2) 0.0532(9) Uani d . 1 . . C
H24 0.0356 -0.0149 0.4017 0.064 Uiso calc R 1 . . H
C25 0.0452(3) 0.06936(18) 0.18684(19) 0.0409(8) Uani d . 1 . . C
C26 -0.0738(3) 0.06807(19) 0.1970(2) 0.0487(9) Uani d . 1 . . C
H26 -0.0977 0.0605 0.2474 0.058 Uiso calc R 1 . . H
C27 -0.1550(3) 0.0781(2) 0.1321(2) 0.0583(10) Uani d . 1 . . C
H27 -0.2341 0.079 0.1387 0.07 Uiso calc R 1 . . H
C28 -0.1187(3) 0.0869(2) 0.0571(2) 0.0552(10) Uani d . 1 . . C
H28 -0.174 0.0923 0.0133 0.066 Uiso calc R 1 . . H
C29 -0.0031(3) 0.08777(19) 0.0464(2) 0.0471(8) Uani d . 1 . . C
H29 0.0194 0.0935 -0.0046 0.057 Uiso calc R 1 . . H
C30 0.0827(3) 0.08004(18) 0.11180(18) 0.0388(7) Uani d . 1 . . C
C31 0.1394(3) 0.12209(18) 0.34870(19) 0.0390(7) Uani d . 1 . . C
C32 0.0676(3) 0.1879(2) 0.3389(2) 0.0524(9) Uani d . 1 . . C
H32 0.0218 0.1957 0.2909 0.063 Uiso calc R 1 . . H
C33 0.0633(4) 0.2424(2) 0.4002(2) 0.0628(10) Uani d . 1 . . C
H33 0.0137 0.2863 0.3938 0.075 Uiso calc R 1 . . H
C34 0.1329(4) 0.2316(2) 0.4708(2) 0.0658(11) Uani d . 1 . . C
H34 0.1298 0.2681 0.5121 0.079 Uiso calc R 1 . . H
C35 0.2063(4) 0.1674(2) 0.4803(2) 0.0626(10) Uani d . 1 . . C
H35 0.2542 0.161 0.5277 0.075 Uiso calc R 1 . . H
C36 0.2098(3) 0.1124(2) 0.4203(2) 0.0514(9) Uani d . 1 . . C
H36 0.2593 0.0686 0.4274 0.062 Uiso calc R 1 . . H
P1 0.43131(7) 0.15171(5) 0.24313(5) 0.03569(19) Uani d . 1 . . P
P2 0.15233(7) 0.05018(5) 0.27032(5) 0.03649(19) Uani d . 1 . . P
S1 0.49654(8) 0.00613(6) 0.14389(6) 0.0552(2) Uani d . 1 . . S
S2 0.42126(8) -0.01910(5) 0.33668(6) 0.0518(2) Uani d . 1 . . S
S3 0.24374(9) -0.10036(5) 0.18502(6) 0.0567(3) Uani d . 1 . . S
S4 0.22994(7) 0.08414(6) 0.09253(5) 0.0472(2) Uani d . 1 . . S
Ge1 0.33115(3) 0.027470(19) 0.21073(2) 0.03788(11) Uani d . 1 . . Ge

loop_
_atom_site_aniso_label
_atom_site_aniso_U_11
_atom_site_aniso_U_22
_atom_site_aniso_U_33
_atom_site_aniso_U_12
_atom_site_aniso_U_13
_atom_site_aniso_U_23
C1 0.0351(17) 0.056(2) 0.0356(17) -0.0016(16) -0.0008(14) -0.0006(16)
C2 0.050(2) 0.066(2) 0.047(2) -0.0068(19) 0.0044(17) 0.0065(18)
C3 0.057(2) 0.086(3) 0.058(2) -0.008(2) 0.008(2) 0.023(2)
C4 0.051(2) 0.117(4) 0.043(2) 0.001(3) 0.0080(19) 0.015(2)
C5 0.0352(19) 0.095(3) 0.047(2) 0.008(2) -0.0009(16) -0.010(2)
C6 0.0333(17) 0.069(2) 0.0407(19) 0.0013(16) -0.0023(15) -0.0017(17)
C7 0.0341(16) 0.0444(18) 0.0412(18) 0.0057(15) -0.0051(14) -0.0035(15)
C8 0.042(2) 0.065(2) 0.050(2) -0.0051(18) -0.0022(16) -0.0056(18)
C9 0.047(2) 0.091(3) 0.075(3) -0.009(2) -0.018(2) -0.008(3)
C10 0.065(3) 0.103(4) 0.088(3) 0.009(3) -0.041(3) 0.008(3)
C11 0.063(3) 0.069(3) 0.079(3) 0.010(2) -0.030(2) 0.014(2)
C12 0.0410(19) 0.049(2) 0.0474(19) 0.0082(16) -0.0061(15) 0.0009(16)
C13 0.0398(17) 0.0294(16) 0.0479(19) -0.0019(14) 0.0049(15) 0.0021(14)
C14 0.061(2) 0.048(2) 0.065(2) 0.0096(19) -0.008(2) 0.0097(18)
C15 0.074(3) 0.052(3) 0.112(4) 0.025(2) -0.006(3) 0.015(3)
C16 0.074(3) 0.039(2) 0.132(4) 0.008(2) 0.020(3) -0.011(3)
C17 0.059(3) 0.049(2) 0.094(3) -0.008(2) 0.018(2) -0.026(2)
C18 0.0438(19) 0.0427(19) 0.055(2) -0.0061(16) 0.0027(16) -0.0073(16)
C19 0.0392(18) 0.0356(17) 0.0502(19) -0.0024(14) -0.0093(15) 0.0059(15)
C20 0.048(2) 0.0367(18) 0.062(2) -0.0068(16) -0.0113(17) 0.0018(16)
C21 0.061(2) 0.037(2) 0.093(3) -0.0054(18) -0.005(2) 0.010(2)
C22 0.074(3) 0.041(2) 0.103(4) -0.012(2) -0.001(3) 0.028(2)
C23 0.063(3) 0.075(3) 0.071(3) -0.017(2) 0.003(2) 0.029(2)
C24 0.049(2) 0.051(2) 0.058(2) -0.0093(17) -0.0029(18) 0.0105(18)
C25 0.0365(17) 0.0315(16) 0.052(2) 0.0002(14) -0.0091(15) 0.0043(15)
C26 0.0412(19) 0.0394(19) 0.064(2) -0.0050(15) -0.0035(17) 0.0062(17)
C27 0.0355(19) 0.051(2) 0.085(3) -0.0047(16) -0.0126(19) 0.008(2)
C28 0.048(2) 0.044(2) 0.067(3) -0.0001(17) -0.0242(19) 0.0004(18)
C29 0.057(2) 0.0330(17) 0.047(2) 0.0002(16) -0.0137(16) 0.0000(15)
C30 0.0416(18) 0.0303(16) 0.0420(18) -0.0001(14) -0.0077(14) 0.0001(14)
C31 0.0403(17) 0.0333(16) 0.0434(18) -0.0040(14) 0.0047(15) 0.0011(14)
C32 0.052(2) 0.045(2) 0.059(2) -0.0008(17) 0.0002(18) -0.0012(17)
C33 0.071(3) 0.043(2) 0.075(3) 0.0051(19) 0.010(2) -0.0104(19)
C34 0.082(3) 0.053(2) 0.065(3) -0.010(2) 0.020(2) -0.020(2)
C35 0.076(3) 0.066(3) 0.045(2) -0.006(2) 0.005(2) -0.0064(19)
C36 0.058(2) 0.050(2) 0.046(2) 0.0038(17) 0.0031(17) 0.0009(16)
P1 0.0341(4) 0.0353(4) 0.0364(4) 0.0017(3) -0.0028(3) -0.0002(3)
P2 0.0357(4) 0.0320(4) 0.0403(4) 0.0004(3) -0.0030(3) 0.0024(3)
S1 0.0487(5) 0.0551(5) 0.0619(6) 0.0137(4) 0.0056(4) -0.0140(5)
S2 0.0536(5) 0.0415(5) 0.0567(5) 0.0031(4) -0.0116(4) 0.0109(4)
S3 0.0694(6) 0.0358(5) 0.0637(6) -0.0030(4) 0.0014(5) -0.0115(4)
S4 0.0444(5) 0.0557(5) 0.0399(4) 0.0007(4) -0.0036(4) 0.0044(4)
Ge1 0.03819(19) 0.03251(18) 0.04136(19) 0.00401(15) -0.00347(14) -0.00254(14)

loop_
_atom_type_symbol
_atom_type_description
_atom_type_scat_dispersion_real
_atom_type_scat_dispersion_imag
_atom_type_scat_source
C C 0.0033 0.0016 'International Tables Vol C Tables 4.2.6.8 and 6.1.1.4'
H H 0 0 'International Tables Vol C Tables 4.2.6.8 and 6.1.1.4'
P P 0.1023 0.0942 'International Tables Vol C Tables 4.2.6.8 and 6.1.1.4'
S S 0.1246 0.1234 'International Tables Vol C Tables 4.2.6.8 and 6.1.1.4'
Ge Ge 0.1547 1.8001 'International Tables Vol C Tables 4.2.6.8 and 6.1.1.4'

loop_
_geom_angle_atom_site_label_1
_geom_angle_atom_site_label_2
_geom_angle_atom_site_label_3
_geom_angle
_geom_angle_publ_flag
C2 C1 C6 120.3(3) ?
C2 C1 P1 124.5(3) ?
C6 C1 P1 115.2(3) ?
C3 C2 C1 120.1(4) ?
C3 C2 H2 119.9 ?
C1 C2 H2 119.9 ?
C4 C3 C2 119.7(4) ?
C4 C3 H3 120.1 ?
C2 C3 H3 120.1 ?
C5 C4 C3 120.9(4) ?
C5 C4 H4 119.6 ?
C3 C4 H4 119.6 ?
C4 C5 C6 120.6(4) ?
C4 C5 H5 119.7 ?
C6 C5 H5 119.7 ?
C5 C6 C1 118.3(3) ?
C5 C6 S1 120.4(3) ?
C1 C6 S1 121.3(3) ?
C8 C7 C12 120.2(3) ?
C8 C7 P1 120.7(3) ?
C12 C7 P1 119.0(2) ?
C9 C8 C7 120.5(4) ?
C9 C8 H8 119.7 ?
C7 C8 H8 119.7 ?
C10 C9 C8 118.9(4) ?
C10 C9 H9 120.6 ?
C8 C9 H9 120.6 ?
C11 C10 C9 121.6(4) ?
C11 C10 H10 119.2 ?
C9 C10 H10 119.2 ?
C10 C11 C12 121.0(4) ?
C10 C11 H11 119.5 ?
C12 C11 H11 119.5 ?
C11 C12 C7 117.8(3) ?
C11 C12 S2 117.6(3) ?
C7 C12 S2 124.7(2) ?
C18 C13 C14 119.3(3) ?
C18 C13 P1 122.1(2) ?
C14 C13 P1 118.5(3) ?
C15 C14 C13 119.4(4) ?
C15 C14 H14 120.3 ?
C13 C14 H14 120.3 ?
C16 C15 C14 120.7(4) ?
C16 C15 H15 119.7 ?
C14 C15 H15 119.7 ?
C15 C16 C17 120.8(4) ?
C15 C16 H16 119.6 ?
C17 C16 H16 119.6 ?
C16 C17 C18 119.5(4) ?
C16 C17 H17 120.2 ?
C18 C17 H17 120.2 ?
C13 C18 C17 120.3(4) ?
C13 C18 H18 119.8 ?
C17 C18 H18 119.8 ?
C24 C19 C20 120.6(3) ?
C24 C19 P2 123.1(3) ?
C20 C19 P2 116.2(3) ?
C21 C20 C19 117.9(4) ?
C21 C20 S3 120.3(3) ?
C19 C20 S3 121.8(3) ?
C22 C21 C20 120.8(4) ?
C22 C21 H21 119.6 ?
C20 C21 H21 119.6 ?
C21 C22 C23 121.3(4) ?
C21 C22 H22 119.3 ?
C23 C22 H22 119.3 ?
C24 C23 C22 119.6(4) ?
C24 C23 H23 120.2 ?
C22 C23 H23 120.2 ?
C23 C24 C19 119.7(4) ?
C23 C24 H24 120.1 ?
C19 C24 H24 120.1 ?
C30 C25 C26 121.0(3) ?
C30 C25 P2 118.8(2) ?
C26 C25 P2 120.1(3) ?
C27 C26 C25 119.7(4) ?
C27 C26 H26 120.1 ?
C25 C26 H26 120.1 ?
C26 C27 C28 119.7(3) ?
C26 C27 H27 120.1 ?
C28 C27 H27 120.1 ?
C29 C28 C27 121.1(3) ?
C29 C28 H28 119.5 ?
C27 C28 H28 119.5 ?
C28 C29 C30 120.8(3) ?
C28 C29 H29 119.6 ?
C30 C29 H29 119.6 ?
C25 C30 C29 117.7(3) ?
C25 C30 S4 124.7(2) ?
C29 C30 S4 117.6(3) ?
C32 C31 C36 119.0(3) ?
C32 C31 P2 122.6(3) ?
C36 C31 P2 118.3(3) ?
C31 C32 C33 120.3(3) ?
C31 C32 H32 119.8 ?
C33 C32 H32 119.8 ?
C34 C33 C32 119.8(4) ?
C34 C33 H33 120.1 ?
C32 C33 H33 120.1 ?
C35 C34 C33 120.2(4) ?
C35 C34 H34 119.9 ?
C33 C34 H34 119.9 ?
C34 C35 C36 120.3(4) ?
C34 C35 H35 119.8 ?
C36 C35 H35 119.8 ?
C35 C36 C31 120.3(3) ?
C35 C36 H36 119.9 ?
C31 C36 H36 119.9 ?
C13 P1 C1 108.37(16) ?
C13 P1 C7 110.74(15) ?
C1 P1 C7 107.77(15) ?
C13 P1 Ge1 123.99(11) ?
C1 P1 Ge1 101.77(11) ?
C7 P1 Ge1 103.04(11) ?
C19 P2 C25 108.31(14) ?
C19 P2 C31 107.55(15) ?
C25 P2 C31 110.62(15) ?
C19 P2 Ge1 101.78(12) ?
C25 P2 Ge1 104.34(12) ?
C31 P2 Ge1 123.26(11) ?
C6 S1 Ge1 100.47(12) ?
C12 S2 Ge1 101.99(12) ?
C20 S3 Ge1 100.30(11) ?
C30 S4 Ge1 103.05(11) ?
S1 Ge1 S3 97.23(4) yes
S1 Ge1 S2 94.46(4) yes
S3 Ge1 S2 90.35(4) yes
S1 Ge1 S4 90.57(4) yes
S3 Ge1 S4 92.46(4) yes
S2 Ge1 S4 173.88(4) yes
S1 Ge1 P1 81.12(3) yes
S3 Ge1 P1 175.61(3) yes
S2 Ge1 P1 85.73(3) yes
S4 Ge1 P1 91.62(3) yes
S1 Ge1 P2 175.83(3) yes
S3 Ge1 P2 81.59(3) yes
S2 Ge1 P2 89.55(4) yes
S4 Ge1 P2 85.50(4) yes
P1 Ge1 P2 100.34(3) yes

loop_
_geom_bond_atom_site_label_1
_geom_bond_atom_site_label_2
_geom_bond_site_symmetry_2
_geom_bond_distance
_geom_bond_publ_flag
C1 C2 . 1.388(5) ?
C1 C6 . 1.404(5) ?
C1 P1 . 1.794(3) ?
C2 C3 . 1.382(5) ?
C2 H2 . 0.93 ?
C3 C4 . 1.375(6) ?
C3 H3 . 0.93 ?
C4 C5 . 1.373(6) ?
C4 H4 . 0.93 ?
C5 C6 . 1.396(5) ?
C5 H5 . 0.93 ?
C6 S1 . 1.770(4) ?
C7 C8 . 1.398(5) ?
C7 C12 . 1.401(5) ?
C7 P1 . 1.794(3) ?
C8 C9 . 1.380(5) ?
C8 H8 . 0.93 ?
C9 C10 . 1.374(6) ?
C9 H9 . 0.93 ?
C10 C11 . 1.364(6) ?
C10 H10 . 0.93 ?
C11 C12 . 1.397(5) ?
C11 H11 . 0.93 ?
C12 S2 . 1.756(4) ?
C13 C18 . 1.378(4) ?
C13 C14 . 1.395(4) ?
C13 P1 . 1.792(3) ?
C14 C15 . 1.372(5) ?
C14 H14 . 0.93 ?
C15 C16 . 1.358(6) ?
C15 H15 . 0.93 ?
C16 C17 . 1.371(6) ?
C16 H16 . 0.93 ?
C17 C18 . 1.378(5) ?
C17 H17 . 0.93 ?
C18 H18 . 0.93 ?
C19 C24 . 1.390(5) ?
C19 C20 . 1.412(5) ?
C19 P2 . 1.795(3) ?
C20 C21 . 1.398(5) ?
C20 S3 . 1.759(4) ?
C21 C22 . 1.358(6) ?
C21 H21 . 0.93 ?
C22 C23 . 1.385(6) ?
C22 H22 . 0.93 ?
C23 C24 . 1.383(5) ?
C23 H23 . 0.93 ?
C24 H24 . 0.93 ?
C25 C30 . 1.392(4) ?
C25 C26 . 1.402(5) ?
C25 P2 . 1.804(3) ?
C26 C27 . 1.376(5) ?
C26 H26 . 0.93 ?
C27 C28 . 1.382(5) ?
C27 H27 . 0.93 ?
C28 C29 . 1.365(5) ?
C28 H28 . 0.93 ?
C29 C30 . 1.410(4) ?
C29 H29 . 0.93 ?
C30 S4 . 1.764(3) ?
C31 C32 . 1.378(5) ?
C31 C36 . 1.393(4) ?
C31 P2 . 1.806(3) ?
C32 C33 . 1.384(5) ?
C32 H32 . 0.93 ?
C33 C34 . 1.377(6) ?
C33 H33 . 0.93 ?
C34 C35 . 1.367(5) ?
C34 H34 . 0.93 ?
C35 C36 . 1.373(5) ?
C35 H35 . 0.93 ?
C36 H36 . 0.93 ?
P1 Ge1 . 2.4131(10) yes
P2 Ge1 . 2.4173(12) yes
S1 Ge1 . 2.3429(12) yes
S2 Ge1 . 2.3979(11) yes
S3 Ge1 . 2.3848(10) yes
S4 Ge1 . 2.4000(10) yes

loop_
_geom_hbond_atom_site_label_D
_geom_hbond_atom_site_label_H
_geom_hbond_atom_site_label_A
_geom_hbond_site_symmetry_A
_geom_hbond_distance_DH
_geom_hbond_distance_HA
_geom_hbond_distance_DA
_geom_hbond_angle_DHA
_geom_hbond_publ_flag
C5 H5 S1 3_655 0.93 2.88 3.671(3) 143 y
C34 H34 S4 4_566 0.93 2.99 3.808(3) 147 y
C22 H22 Cg1 2_545 0.93 2.92 3.798(4) 157 y
C27 H27 Cg2 1_455 0.93 3.12 3.861(4) 138 y
C15 H15 Cg3 2_555 0.93 3.27 3.987(5) 136 y
C3 H3 Cg4 4_565 0.93 3.28 4.032(5) 139 y

loop_
_cod_related_entry_id
_cod_related_entry_database
_cod_related_entry_code
1 ChemSpider 24725381
